data_7051591
loop_
_publ_author_name
'Hayashi, Satoko'
'Nakanishi, Waro'
'Furuta, Atsushi'
'Drabowicz, Jozef'
'Sasamori, Takahiro'
'Tokitoh, Norihiro'

_publ_section_title
;
 How does non-covalent Se&#x22EF;Se&#xE001;O interaction stabilize
 selenoxides at naphthalene 1,8-positions: structural and theoretical
 investigations
;
_journal_issue 1
_journal_name_full 'New Journal of Chemistry'
_journal_page_first 196
_journal_paper_doi 10.1039/b809763a
_journal_volume 33
_journal_year 2009
_chemical_formula_moiety 'C12 H12 O Se2'
_chemical_formula_sum 'C12 H12 O Se2'
_chemical_formula_weight 330.14
_chemical_name_systematic
;
?
;
_space_group_IT_number 14
_symmetry_cell_setting monoclinic
_symmetry_Int_Tables_number 14
_symmetry_space_group_name_Hall '-P 2yn'
_symmetry_space_group_name_H-M 'P 1 21/n 1'
_atom_sites_solution_hydrogens geom
_atom_sites_solution_primary direct
_atom_sites_solution_secondary difmap
_audit_creation_method SHELXL-97
_cell_angle_alpha 90.00
_cell_angle_beta 97.660(17)
_cell_angle_gamma 90.00
_cell_formula_units_Z 4
_cell_length_a 5.8460(19)
_cell_length_b 14.473(3)
_cell_length_c 14.1490(16)
_cell_measurement_temperature 298(2)
_cell_measurement_theta_max 25.5
_cell_measurement_theta_min 2.81
_cell_volume 1186.5(5)
_computing_structure_refinement 'SHELXL-97 (Sheldrick, 1997)'
_computing_structure_solution 'SHELXS-97 (Sheldrick, 1990)'
_diffrn_ambient_temperature 298(2)
_diffrn_measured_fraction_theta_full 1.000
_diffrn_measured_fraction_theta_max 1.000
_diffrn_measurement_device_type 'Rigaku AFC5R'
_diffrn_measurement_method \w-2\q
_diffrn_radiation_monochromator graphite
_diffrn_radiation_source 'fine-focus sealed tube'
_diffrn_radiation_type MoK\a
_diffrn_radiation_wavelength 0.71069
_diffrn_reflns_av_R_equivalents 0.0223
_diffrn_reflns_av_sigmaI/netI 0.0490
_diffrn_reflns_limit_h_max 0
_diffrn_reflns_limit_h_min -7
_diffrn_reflns_limit_k_max 17
_diffrn_reflns_limit_k_min 0
_diffrn_reflns_limit_l_max 17
_diffrn_reflns_limit_l_min -16
_diffrn_reflns_number 2423
_diffrn_reflns_theta_full 25.50
_diffrn_reflns_theta_max 25.50
_diffrn_reflns_theta_min 2.81
_exptl_absorpt_coefficient_mu 6.203
_exptl_absorpt_correction_T_max 0.3701
_exptl_absorpt_correction_T_min 0.1475
_exptl_absorpt_correction_type empirical
_exptl_crystal_colour colorless
_exptl_crystal_density_diffrn 1.848
_exptl_crystal_density_method 'not measured'
_exptl_crystal_description prismatic
_exptl_crystal_F_000 640
_exptl_crystal_size_max 0.50
_exptl_crystal_size_mid 0.20
_exptl_crystal_size_min 0.20
_refine_diff_density_max 0.723
_refine_diff_density_min -0.272
_refine_diff_density_rms 0.083
_refine_ls_extinction_method none
_refine_ls_goodness_of_fit_ref 1.029
_refine_ls_hydrogen_treatment constr
_refine_ls_matrix_type full
_refine_ls_number_parameters 136
_refine_ls_number_reflns 2200
_refine_ls_number_restraints 0
_refine_ls_restrained_S_all 1.029
_refine_ls_R_factor_all 0.0821
_refine_ls_R_factor_gt 0.0323
_refine_ls_shift/su_max 0.000
_refine_ls_shift/su_mean 0.000
_refine_ls_structure_factor_coef Fsqd
_refine_ls_weighting_details 'calc w=1/[\s^2^(Fo^2^)+(0.0230P)^2^+1.5306P] where P=(Fo^2^+2Fc^2^)/3'
_refine_ls_weighting_scheme calc
_refine_ls_wR_factor_gt 0.0651
_refine_ls_wR_factor_ref 0.0773
_reflns_number_gt 1395
_reflns_number_total 2200
_reflns_threshold_expression >2sigma(I)
_cod_data_source_file b809763a.txt
_cod_data_source_block lLO
_cod_original_sg_symbol_Hall ' -P 2yn'
_cod_original_sg_symbol_H-M P21/n
_cod_database_code 7051591

loop_
_symmetry_equiv_pos_as_xyz
'x, y, z'
'-x+1/2, y+1/2, -z+1/2'
'-x, -y, -z'
'x-1/2, -y-1/2, z-1/2'

loop_
_atom_site_label
_atom_site_type_symbol
_atom_site_fract_x
_atom_site_fract_y
_atom_site_fract_z
_atom_site_U_iso_or_equiv
_atom_site_adp_type
_atom_site_occupancy
_atom_site_symmetry_multiplicity
_atom_site_calc_flag
_atom_site_refinement_flags
_atom_site_disorder_assembly
_atom_site_disorder_group
Se1 Se 0.01060(8) 0.52707(4) 0.17972(3) 0.04080(15) Uani 1 1 d . . .
O1 O 0.2305(7) 0.5470(3) 0.1202(3) 0.0742(13) Uani 1 1 d . . .
C1 C 0.0197(8) 0.6386(3) 0.2615(3) 0.0378(12) Uani 1 1 d . . .
C2 C 0.1795(10) 0.6998(4) 0.2394(4) 0.0547(15) Uani 1 1 d . . .
H1 H 0.2709 0.6849 0.1926 0.066 Uiso 1 1 calc R . .
C3 C 0.2095(12) 0.7853(4) 0.2860(5) 0.0680(19) Uani 1 1 d . . .
H2 H 0.3191 0.8270 0.2700 0.082 Uiso 1 1 calc R . .
C4 C 0.0769(12) 0.8067(4) 0.3546(4) 0.0640(18) Uani 1 1 d . . .
H3 H 0.0954 0.8638 0.3848 0.077 Uiso 1 1 calc R . .
C5 C -0.0872(10) 0.7448(4) 0.3811(4) 0.0491(15) Uani 1 1 d . . .
C6 C -0.2203(13) 0.7683(4) 0.4541(4) 0.0658(19) Uani 1 1 d . . .
H4 H -0.1972 0.8253 0.4842 0.079 Uiso 1 1 calc R . .
C7 C -0.3792(12) 0.7104(5) 0.4814(5) 0.076(2) Uani 1 1 d . . .
H5 H -0.4665 0.7276 0.5288 0.091 Uiso 1 1 calc R . .
C8 C -0.4120(10) 0.6232(4) 0.4370(4) 0.0603(16) Uani 1 1 d . . .
H6 H -0.5189 0.5823 0.4568 0.072 Uiso 1 1 calc R . .
C9 C -0.2888(9) 0.5975(4) 0.3652(4) 0.0449(13) Uani 1 1 d . . .
C10 C -0.1203(9) 0.6569(3) 0.3340(3) 0.0388(12) Uani 1 1 d . . .
Se2 Se -0.36772(9) 0.47747(4) 0.31141(4) 0.04933(18) Uani 1 1 d . . .
C11 C -0.2467(9) 0.5681(4) 0.0868(3) 0.0520(14) Uani 1 1 d . . .
H7 H -0.2807 0.5216 0.0386 0.078 Uiso 1 1 calc R . .
H8 H -0.2059 0.6247 0.0578 0.078 Uiso 1 1 calc R . .
H9 H -0.3801 0.5782 0.1184 0.078 Uiso 1 1 calc R . .
C12 C -0.1261(11) 0.4069(4) 0.3860(4) 0.0717(19) Uani 1 1 d . . .
H10 H -0.1387 0.3431 0.3673 0.107 Uiso 1 1 calc R . .
H11 H -0.1417 0.4122 0.4524 0.107 Uiso 1 1 calc R . .
H12 H 0.0218 0.4303 0.3751 0.107 Uiso 1 1 calc R . .

loop_
_atom_site_aniso_label
_atom_site_aniso_U_11
_atom_site_aniso_U_22
_atom_site_aniso_U_33
_atom_site_aniso_U_23
_atom_site_aniso_U_13
_atom_site_aniso_U_12
Se1 0.0410(3) 0.0412(3) 0.0412(3) -0.0017(3) 0.0090(2) 0.0047(3)
O1 0.051(2) 0.099(4) 0.077(3) -0.002(3) 0.027(2) 0.003(2)
C1 0.040(3) 0.037(3) 0.033(3) 0.002(2) -0.007(2) 0.003(2)
C2 0.065(4) 0.050(4) 0.049(3) 0.005(3) 0.004(3) -0.005(3)
C3 0.089(5) 0.049(4) 0.063(4) 0.007(3) -0.002(4) -0.027(4)
C4 0.101(5) 0.038(3) 0.045(4) -0.002(3) -0.018(4) 0.001(4)
C5 0.064(4) 0.038(3) 0.039(3) -0.002(2) -0.015(3) 0.003(3)
C6 0.093(5) 0.053(4) 0.047(4) -0.018(3) -0.008(4) 0.023(4)
C7 0.085(5) 0.085(5) 0.061(4) -0.013(4) 0.020(4) 0.020(4)
C8 0.057(4) 0.069(4) 0.056(4) -0.003(3) 0.012(3) 0.005(3)
C9 0.045(3) 0.049(3) 0.038(3) 0.001(3) -0.003(2) 0.009(3)
C10 0.042(3) 0.039(3) 0.033(3) -0.001(2) -0.006(2) 0.003(2)
Se2 0.0500(3) 0.0489(3) 0.0502(3) -0.0015(3) 0.0106(3) -0.0094(3)
C11 0.055(4) 0.064(4) 0.036(3) -0.001(3) -0.001(3) -0.010(3)
C12 0.092(5) 0.063(4) 0.063(4) 0.018(3) 0.021(4) 0.021(4)

loop_
_atom_type_symbol
_atom_type_description
_atom_type_scat_dispersion_real
_atom_type_scat_dispersion_imag
_atom_type_scat_source
C C 0.0033 0.0016 'International Tables Vol C Tables 4.2.6.8 and 6.1.1.4'
H H 0.0000 0.0000 'International Tables Vol C Tables 4.2.6.8 and 6.1.1.4'
O O 0.0106 0.0060 'International Tables Vol C Tables 4.2.6.8 and 6.1.1.4'
Se Se -0.0929 2.2259 'International Tables Vol C Tables 4.2.6.8 and 6.1.1.4'

loop_
_geom_angle_atom_site_label_1
_geom_angle_atom_site_label_2
_geom_angle_atom_site_label_3
_geom_angle
_geom_angle_site_symmetry_1
_geom_angle_site_symmetry_3
_geom_angle_publ_flag
O1 Se1 C11 100.7(2) . . ?
O1 Se1 C1 101.1(2) . . ?
C11 Se1 C1 96.0(2) . . ?
O1 Se1 Se2 173.31(15) . . ?
C11 Se1 Se2 85.93(16) . . ?
C1 Se1 Se2 78.87(15) . . ?
C2 C1 C10 121.8(5) . . ?
C2 C1 Se1 111.3(4) . . ?
C10 C1 Se1 126.9(4) . . ?
C1 C2 C3 121.0(6) . . ?
C1 C2 H1 119.5 . . ?
C3 C2 H1 119.5 . . ?
C4 C3 C2 119.4(6) . . ?
C4 C3 H2 120.3 . . ?
C2 C3 H2 120.3 . . ?
C3 C4 C5 121.6(6) . . ?
C3 C4 H3 119.2 . . ?
C5 C4 H3 119.2 . . ?
C4 C5 C6 120.4(6) . . ?
C4 C5 C10 119.8(6) . . ?
C6 C5 C10 119.8(6) . . ?
C7 C6 C5 121.9(6) . . ?
C7 C6 H4 119.1 . . ?
C5 C6 H4 119.1 . . ?
C6 C7 C8 119.2(6) . . ?
C6 C7 H5 120.4 . . ?
C8 C7 H5 120.4 . . ?
C9 C8 C7 121.1(6) . . ?
C9 C8 H6 119.4 . . ?
C7 C8 H6 119.4 . . ?
C8 C9 C10 121.4(5) . . ?
C8 C9 Se2 114.5(4) . . ?
C10 C9 Se2 124.1(4) . . ?
C1 C10 C9 127.0(4) . . ?
C1 C10 C5 116.4(5) . . ?
C9 C10 C5 116.5(5) . . ?
C9 Se2 C12 98.1(2) . . ?
C9 Se2 Se1 83.03(16) . . ?
C12 Se2 Se1 85.65(18) . . ?
Se1 C11 H7 109.5 . . ?
Se1 C11 H8 109.5 . . ?
H7 C11 H8 109.5 . . ?
Se1 C11 H9 109.5 . . ?
H7 C11 H9 109.5 . . ?
H8 C11 H9 109.5 . . ?
Se2 C12 H10 109.5 . . ?
Se2 C12 H11 109.5 . . ?
H10 C12 H11 109.5 . . ?
Se2 C12 H12 109.5 . . ?
H10 C12 H12 109.5 . . ?
H11 C12 H12 109.5 . . ?

loop_
_geom_bond_atom_site_label_1
_geom_bond_atom_site_label_2
_geom_bond_distance
_geom_bond_site_symmetry_2
_geom_bond_publ_flag
Se1 O1 1.653(4) . ?
Se1 C11 1.954(5) . ?
Se1 C1 1.983(5) . ?
Se1 Se2 3.1587(10) . ?
C1 C2 1.354(7) . ?
C1 C10 1.419(7) . ?
C2 C3 1.402(8) . ?
C2 H1 0.9300 . ?
C3 C4 1.357(8) . ?
C3 H2 0.9300 . ?
C4 C5 1.399(8) . ?
C4 H3 0.9300 . ?
C5 C6 1.415(8) . ?
C5 C10 1.439(7) . ?
C6 C7 1.345(9) . ?
C6 H4 0.9300 . ?
C7 C8 1.411(8) . ?
C7 H5 0.9300 . ?
C8 C9 1.372(7) . ?
C8 H6 0.9300 . ?
C9 C10 1.421(7) . ?
C9 Se2 1.928(5) . ?
Se2 C12 1.938(6) . ?
C11 H7 0.9600 . ?
C11 H8 0.9600 . ?
C11 H9 0.9600 . ?
C12 H10 0.9600 . ?
C12 H11 0.9600 . ?
C12 H12 0.9600 . ?

loop_
_geom_torsion_atom_site_label_1
_geom_torsion_atom_site_label_2
_geom_torsion_atom_site_label_3
_geom_torsion_atom_site_label_4
_geom_torsion
_geom_torsion_site_symmetry_1
_geom_torsion_site_symmetry_2
_geom_torsion_site_symmetry_3
_geom_torsion_site_symmetry_4
_geom_torsion_publ_flag
O1 Se1 C1 C2 5.9(4) . . . . ?
C11 Se1 C1 C2 -96.3(4) . . . . ?
Se2 Se1 C1 C2 179.1(4) . . . . ?
O1 Se1 C1 C10 -175.0(4) . . . . ?
C11 Se1 C1 C10 82.8(4) . . . . ?
Se2 Se1 C1 C10 -1.8(4) . . . . ?
C10 C1 C2 C3 -1.6(8) . . . . ?
Se1 C1 C2 C3 177.6(4) . . . . ?
C1 C2 C3 C4 0.4(9) . . . . ?
C2 C3 C4 C5 0.9(9) . . . . ?
C3 C4 C5 C6 178.9(6) . . . . ?
C3 C4 C5 C10 -1.0(9) . . . . ?
C4 C5 C6 C7 -180.0(6) . . . . ?
C10 C5 C6 C7 -0.1(9) . . . . ?
C5 C6 C7 C8 1.0(10) . . . . ?
C6 C7 C8 C9 -1.7(10) . . . . ?
C7 C8 C9 C10 1.3(8) . . . . ?
C7 C8 C9 Se2 -177.9(5) . . . . ?
C2 C1 C10 C9 -178.3(5) . . . . ?
Se1 C1 C10 C9 2.7(7) . . . . ?
C2 C1 C10 C5 1.4(7) . . . . ?
Se1 C1 C10 C5 -177.6(4) . . . . ?
C8 C9 C10 C1 179.4(5) . . . . ?
Se2 C9 C10 C1 -1.5(7) . . . . ?
C8 C9 C10 C5 -0.3(7) . . . . ?
Se2 C9 C10 C5 178.8(4) . . . . ?
C4 C5 C10 C1 -0.1(7) . . . . ?
C6 C5 C10 C1 180.0(5) . . . . ?
C4 C5 C10 C9 179.6(5) . . . . ?
C6 C5 C10 C9 -0.3(7) . . . . ?
C8 C9 Se2 C12 -96.2(4) . . . . ?
C10 C9 Se2 C12 84.6(4) . . . . ?
C8 C9 Se2 Se1 179.2(4) . . . . ?
C10 C9 Se2 Se1 0.1(4) . . . . ?
O1 Se1 Se2 C9 91.6(13) . . . . ?
C11 Se1 Se2 C9 -96.1(2) . . . . ?
C1 Se1 Se2 C9 0.8(2) . . . . ?
O1 Se1 Se2 C12 -7.2(14) . . . . ?
C11 Se1 Se2 C12 165.1(2) . . . . ?
C1 Se1 Se2 C12 -98.0(2) . . . . ?

loop_
_cod_related_entry_id
_cod_related_entry_database
_cod_related_entry_code
1 ChemSpider 25941424
